data_7228434
loop_
_publ_author_name
'Martinez-Casado, Francisco Javier Javier'
'Ramos Riesco, Miguel'
'Cheda, Jose A.'
'Redondo Y\'elamos, Mar\'ia Isabel'
'Garrido, Leoncio'
'Fernandez-Martinez, Alejandro'
'Garc\'ia-Barriocanal, Javier'
'da Silva, Ivan'
'Duran-Olivencia, Miguel A.'
'Poulain, Agnieszka'

_publ_section_title
;
 Lead(II) Soaps: Crystal Structures, Polymorphism, Solid and Liquid
 Mesophases
;
_journal_name_full 'Phys. Chem. Chem. Phys.'
_journal_paper_doi 10.1039/C7CP02351K
_journal_year 2017
_chemical_formula_moiety '(C36 H70 Pb1 O4)n'
_chemical_formula_sum 'C36 H70 O4 Pb'
_chemical_formula_weight 774.1386
_chemical_name_common 'Lead(II) stearate'
_chemical_name_systematic 'Lead(II) octadecanoate'
_space_group_IT_number 13
_symmetry_cell_setting monoclinic
_symmetry_space_group_name_Hall '-P 2yc'
_symmetry_space_group_name_H-M 'P 1 2/c 1'
_audit_update_record
;
2016-04-12 deposited with the CCDC.
2017-06-07 downloaded from the CCDC.
;
_cell_angle_alpha 90.00000
_cell_angle_beta 90.488(4)
_cell_angle_gamma 90.00000
_cell_formula_units_Z 4
_cell_length_a 100.8473(19)
_cell_length_b 4.95888(18)
_cell_length_c 7.3030(4)
_cell_measurement_reflns_used 6618
_cell_measurement_temperature 298
_cell_measurement_theta_max 90.0
_cell_measurement_theta_min 1.0
_cell_volume 3652.0(2)
_computing_structure_refinement FULLPROF
_diffrn_ambient_temperature 298
_diffrn_detector_type X'Celerator
_diffrn_measurement_device_type 'PANalytical X Pert Pro Alpha-1'
_diffrn_measurement_method '2\q scan'
_diffrn_radiation_monochromator Ge(111)
_diffrn_radiation_type 'Cu K\a'
_diffrn_radiation_wavelength 1.54056
_diffrn_source 'rotating-anode X-ray tube'
_diffrn_source_target Cu
_exptl_absorpt_coefficient_mu 8.81
_exptl_absorpt_correction_type cylinder
_exptl_absorpt_process_details muR=0.88
_exptl_crystal_colour colorless
_exptl_crystal_density_diffrn 1.408
_pd_block_diffractogram_id PbC18_1
_pd_instr_location ' ?'
_pd_meas_2theta_range_inc 0.016711
_pd_meas_2theta_range_max 89.99586
_pd_meas_2theta_range_min 1.00836
_pd_meas_number_of_points 5326
_pd_meas_scan_method step
_pd_proc_2theta_range_inc 0.016711
_pd_proc_2theta_range_max 90.0166
_pd_proc_2theta_range_min 1.0291
_pd_proc_ls_background_function 'Interpolation of points'
_pd_proc_ls_pref_orient_corr ' ?'
_pd_proc_ls_profile_function Pseudo-Voigt
_pd_proc_ls_prof_R_factor 8.8817
_pd_proc_ls_prof_wR_expected 1.3861
_pd_proc_ls_prof_wR_factor 16.4515
_pd_proc_wavelength 1.540590
_pd_spec_mounting 'borosilicate capillary'
_pd_spec_mount_mode transmission
_pd_spec_shape cylinder
_refine_ls_goodness_of_fit_all 8.05
_refine_ls_number_parameters 86
_refine_ls_number_reflns 6618
_refine_ls_number_restraints 0
_refine_ls_R_I_factor 4.4806
_cod_data_source_file c7cp02351k2.cif
_cod_data_source_block PbC18
_cod_depositor_comments
;
The following automatic conversions were performed:

'_symmetry_cell_setting' value 'Monoclinic' changed to 'monoclinic'
according to
/home/data/users/saulius/crontab/automatic-downloads/rss-feeds/RSC/lib/dictionaries/cif_core.dic
dictionary named 'cif_core.dic' version 2.4.2 from 2011-04-26.

Automatic conversion script
Id: cif_fix_values 4973 2017-02-22 13:04:09Z antanas 
;
_cod_original_sg_symbol_H-M 'P 2/c'
_cod_database_code 7228434
_pd_proc_ls_prof_cr_factor 10.4277
_pd_proc_ls_prof_cwr_factor 18.6521
_pd_proc_ls_prof_cwr_expected 1.5715
_pd_proc_ls_prof_chi2 140.8674
_pd_proc_ls_prof_echi2 64.7791

loop_
_symmetry_equiv_pos_as_xyz
x,y,z
-x,y,-z+1/2
-x,-y,-z
x,-y,z+1/2

loop_
_atom_site_label
_atom_site_fract_x
_atom_site_fract_y
_atom_site_fract_z
_atom_site_U_iso_or_equiv
_atom_site_occupancy
_atom_site_adp_type
_atom_site_type_symbol
Pba 0.24926 0.77960 0.10010 0.00000 1.00000 Uiso Pb
A1 0.26076 0.83990 0.42460 0.00000 1.00000 Uiso O
A2 0.27067 0.54104 0.55166 0.00000 1.00000 Uiso O
A3 0.27106 0.70072 0.45918 0.00000 1.00000 Uiso C
A4 0.28428 0.81147 0.41722 0.00000 1.00000 Uiso C
A5 0.28410 1.00386 0.44189 0.00000 1.00000 Uiso H
A6 0.28587 0.78921 0.28736 0.00000 1.00000 Uiso H
A7 0.29647 0.68728 0.52440 0.00000 1.00000 Uiso C
A8 0.29528 0.71251 0.65529 0.00000 1.00000 Uiso H
A9 0.29699 0.49454 0.50076 0.00000 1.00000 Uiso H
A10 0.30894 0.82104 0.46449 0.00000 1.00000 Uiso C
A11 0.30935 0.81558 0.33155 0.00000 1.00000 Uiso H
A12 0.30879 1.00873 0.50161 0.00000 1.00000 Uiso H
A13 0.32075 0.68632 0.54528 0.00000 1.00000 Uiso C
A14 0.32050 0.49632 0.51158 0.00000 1.00000 Uiso H
A15 0.32029 0.69795 0.67668 0.00000 1.00000 Uiso H
A16 0.33400 0.80685 0.48109 0.00000 1.00000 Uiso C
A17 0.33458 0.78323 0.34908 0.00000 1.00000 Uiso H
A18 0.33383 0.99918 0.50468 0.00000 1.00000 Uiso H
A19 0.34604 0.69350 0.56695 0.00000 1.00000 Uiso C
A20 0.34610 0.49975 0.54482 0.00000 1.00000 Uiso H
A21 0.34558 0.72176 0.69713 0.00000 1.00000 Uiso H
A22 0.35911 0.81649 0.49279 0.00000 1.00000 Uiso C
A23 0.35928 0.79866 0.36041 0.00000 1.00000 Uiso H
A24 0.35936 1.00733 0.52170 0.00000 1.00000 Uiso H
A25 0.37116 0.68271 0.57241 0.00000 1.00000 Uiso C
A26 0.37125 0.49399 0.53831 0.00000 1.00000 Uiso H
A27 0.37092 0.69381 0.70528 0.00000 1.00000 Uiso H
A28 0.38374 0.82415 0.50181 0.00000 1.00000 Uiso C
A29 0.38396 0.81041 0.37051 0.00000 1.00000 Uiso H
A30 0.38357 1.01018 0.53679 0.00000 1.00000 Uiso H
A31 0.39641 0.68288 0.58393 0.00000 1.00000 Uiso C
A32 0.39600 0.68804 0.73299 0.00000 1.00000 Uiso H
A33 0.39695 0.47615 0.53371 0.00000 1.00000 Uiso H
A34 0.40904 0.82541 0.51597 0.00000 1.00000 Uiso C
A35 0.40899 0.82893 0.36673 0.00000 1.00000 Uiso H
A36 0.40946 1.02903 0.57202 0.00000 1.00000 Uiso H
A37 0.42139 0.67282 0.58656 0.00000 1.00000 Uiso C
A38 0.42118 0.66342 0.73562 0.00000 1.00000 Uiso H
A39 0.42158 0.47133 0.52690 0.00000 1.00000 Uiso H
A40 0.43402 0.82077 0.52407 0.00000 1.00000 Uiso C
A41 0.43398 0.83618 0.37518 0.00000 1.00000 Uiso H
A42 0.43443 1.01963 0.58753 0.00000 1.00000 Uiso H
A43 0.44636 0.66298 0.58908 0.00000 1.00000 Uiso C
A44 0.44615 0.64171 0.73758 0.00000 1.00000 Uiso H
A45 0.44656 0.46654 0.52211 0.00000 1.00000 Uiso H
A46 0.45899 0.81590 0.53227 0.00000 1.00000 Uiso C
A47 0.45896 0.84316 0.38416 0.00000 1.00000 Uiso H
A48 0.45939 1.00942 0.60295 0.00000 1.00000 Uiso H
A49 0.47133 0.65764 0.59705 0.00000 1.00000 Uiso C
A50 0.47095 0.63016 0.74500 0.00000 1.00000 Uiso H
A51 0.47169 0.46412 0.52643 0.00000 1.00000 Uiso H
A52 0.48396 0.81083 0.54054 0.00000 1.00000 Uiso C
A53 0.48393 0.83871 0.39249 0.00000 1.00000 Uiso H
A54 0.48436 1.00404 0.61161 0.00000 1.00000 Uiso H
A55 0.49268 0.69873 0.58614 0.00000 1.00000 Uiso H
B1 0.23904 0.37211 0.27270 0.00000 1.00000 Uiso O
B2 0.22854 0.01368 0.32887 0.00000 1.00000 Uiso O
B3 0.22805 0.25877 0.25766 0.00000 1.00000 Uiso C
B4 0.21656 0.34963 0.15748 0.00000 1.00000 Uiso C
B5 0.21803 0.31955 0.02719 0.00000 1.00000 Uiso H
B6 0.21565 0.54258 0.17423 0.00000 1.00000 Uiso H
B7 0.20305 0.21588 0.20703 0.00000 1.00000 Uiso C
B8 0.20331 0.02665 0.17247 0.00000 1.00000 Uiso H
B9 0.20182 0.22576 0.33743 0.00000 1.00000 Uiso H
B10 0.19112 0.34179 0.11453 0.00000 1.00000 Uiso C
B11 0.19063 0.53189 0.14487 0.00000 1.00000 Uiso H
B12 0.19189 0.32683 -0.01803 0.00000 1.00000 Uiso H
B13 0.17864 0.20354 0.17575 0.00000 1.00000 Uiso C
B14 0.17787 0.21575 0.30659 0.00000 1.00000 Uiso H
B15 0.17901 0.01377 0.14176 0.00000 1.00000 Uiso H
B16 0.16600 0.33868 0.08061 0.00000 1.00000 Uiso C
B17 0.16568 0.52964 0.10765 0.00000 1.00000 Uiso H
B18 0.16628 0.31575 -0.05156 0.00000 1.00000 Uiso H
B19 0.15365 0.19489 0.16042 0.00000 1.00000 Uiso C
B20 0.15377 0.00432 0.12785 0.00000 1.00000 Uiso H
B21 0.15347 0.21142 0.29139 0.00000 1.00000 Uiso H
B22 0.14131 0.33281 0.07319 0.00000 1.00000 Uiso C
B23 0.14159 0.31548 -0.05901 0.00000 1.00000 Uiso H
B24 0.14140 0.52331 0.10313 0.00000 1.00000 Uiso H
B25 0.12806 0.20042 0.14655 0.00000 1.00000 Uiso C
B26 0.12820 0.00826 0.12271 0.00000 1.00000 Uiso H
B27 0.12760 0.22587 0.27829 0.00000 1.00000 Uiso H
B28 0.11613 0.31695 0.05981 0.00000 1.00000 Uiso C
B29 0.11593 0.50962 0.08424 0.00000 1.00000 Uiso H
B30 0.11647 0.29048 -0.07025 0.00000 1.00000 Uiso H
B31 0.10339 0.17886 0.13964 0.00000 1.00000 Uiso C
B32 0.10392 -0.03810 0.11696 0.00000 1.00000 Uiso H
B33 0.10265 0.22530 0.28511 0.00000 1.00000 Uiso H
B34 0.09084 0.29683 0.04795 0.00000 1.00000 Uiso C
B35 0.09078 0.51515 0.06515 0.00000 1.00000 Uiso H
B36 0.09065 0.24174 -0.09659 0.00000 1.00000 Uiso H
B37 0.07842 0.17379 0.13681 0.00000 1.00000 Uiso C
B38 0.07873 -0.04505 0.12368 0.00000 1.00000 Uiso H
B39 0.07800 0.23441 0.28015 0.00000 1.00000 Uiso H
B40 0.06587 0.28447 0.04075 0.00000 1.00000 Uiso C
B41 0.06581 0.50384 0.04990 0.00000 1.00000 Uiso H
B42 0.06569 0.21794 -0.10155 0.00000 1.00000 Uiso H
B43 0.05344 0.16888 0.13384 0.00000 1.00000 Uiso C
B44 0.05375 -0.05069 0.12877 0.00000 1.00000 Uiso H
B45 0.05301 0.24085 0.27474 0.00000 1.00000 Uiso H
B46 0.04090 0.27194 0.03369 0.00000 1.00000 Uiso C
B47 0.04084 0.49172 0.03476 0.00000 1.00000 Uiso H
B48 0.04073 0.19417 -0.10596 0.00000 1.00000 Uiso H
B49 0.02847 0.15662 0.12713 0.00000 1.00000 Uiso C
B50 0.02895 -0.06295 0.12638 0.00000 1.00000 Uiso H
B51 0.02789 0.23431 0.26649 0.00000 1.00000 Uiso H
B52 0.01594 0.25927 0.02676 0.00000 1.00000 Uiso C
B53 0.01588 0.47905 0.02740 0.00000 1.00000 Uiso H
B54 0.01577 0.18090 -0.11273 0.00000 1.00000 Uiso H
B55 0.00715 0.17801 0.09299 0.00000 1.00000 Uiso H

loop_
_atom_type_symbol
_atom_type_scat_Cromer_Mann_a1
_atom_type_scat_Cromer_Mann_b1
_atom_type_scat_Cromer_Mann_a2
_atom_type_scat_Cromer_Mann_b2
_atom_type_scat_Cromer_Mann_a3
_atom_type_scat_Cromer_Mann_b3
_atom_type_scat_Cromer_Mann_a4
_atom_type_scat_Cromer_Mann_b4
_atom_type_scat_Cromer_Mann_c
_atom_type_scat_dispersion_real
_atom_type_scat_dispersion_imag
_atom_type_scat_source
pb 31.06170 0.69020 13.06370 2.35760 18.44200 8.61800 5.96960 47.25790 13.41180 -4.81900 8.49700 International_Tables_for_Crystallography_Vol.C(1991)_Tables_6.1.1.4_and_6.1.1.5
o 3.04850 13.27710 2.28680 5.70110 1.54630 0.32390 0.86700 32.90890 0.25080 0.04700 0.03200 International_Tables_for_Crystallography_Vol.C(1991)_Tables_6.1.1.4_and_6.1.1.5
c 2.31000 20.84390 1.02000 10.20750 1.58860 0.56870 0.86500 51.65120 0.21560 0.01700 0.00900 International_Tables_for_Crystallography_Vol.C(1991)_Tables_6.1.1.4_and_6.1.1.5
h 0.49300 10.51090 0.32291 26.12570 0.14019 3.14236 0.04081 57.79970 0.00304 0.00000 0.00000 International_Tables_for_Crystallography_Vol.C(1991)_Tables_6.1.1.4_and_6.1.1.5

loop_
_geom_angle_atom_site_label_1
_geom_angle_atom_site_label_2
_geom_angle_atom_site_label_3
_geom_angle
_geom_angle_site_symmetry_1
_geom_angle_site_symmetry_3
A1 Pba A1 99.67081 1_555 4_574
A1 Pba A2 80.77599 1_555 4_564
A1 Pba B1 79.98110 1_555 1_555
A1 Pba B1 169.94836 1_555 4_564
A1 Pba A2 90.14030 4_574 4_564
A1 Pba B1 175.91879 4_574 1_555
A1 Pba B1 86.17082 4_574 4_564
A2 Pba B1 85.78877 4_564 1_555
A2 Pba B1 91.10002 4_564 4_564
B1 Pba B1 93.60625 1_555 4_564
Pba A1 Pba 109.53222 1_555 4_575
Pba A1 A2 122.84121 1_555 1_555
Pba A1 A3 117.88334 1_555 1_555
Pba A1 A4 113.73575 1_555 1_555
Pba A1 A2 122.48436 4_575 1_555
Pba A1 A3 132.29073 4_575 1_555
Pba A1 A4 120.70529 4_575 1_555
A2 A1 A4 58.30645 1_555 1_555
Pba A2 A1 95.72432 4_565 1_555
Pba A2 A3 124.46662 4_565 1_555
Pba A2 A4 159.11885 4_565 1_555
Pba A2 A7 159.08185 4_565 1_555
A1 A2 A4 69.36770 1_555 1_555
A1 A2 A7 104.02888 1_555 1_555
A3 A2 A7 72.97652 1_555 1_555
A1 A3 A2 120.43044 1_555 1_555
A1 A3 A4 119.63878 1_555 1_555
A1 A3 A7 148.42032 1_555 1_555
A2 A3 A4 117.16934 1_555 1_555
A2 A3 A7 84.51974 1_555 1_555
A1 A4 A2 52.32585 1_555 1_555
A1 A4 A7 141.77260 1_555 1_555
A1 A4 A10 169.75435 1_555 1_555
A2 A4 A7 91.56499 1_555 1_555
A2 A4 A10 125.58968 1_555 1_555
A3 A4 A7 116.93228 1_555 1_555
A3 A4 A10 150.97241 1_555 1_555
A2 A7 A4 52.86442 1_555 1_555
A2 A7 A10 162.45555 1_555 1_555
A2 A7 A13 162.50624 1_555 1_555
A3 A7 A10 140.02682 1_555 1_555
A3 A7 A13 172.88799 1_555 1_555
A4 A7 A10 109.65033 1_555 1_555
A4 A7 A13 143.64365 1_555 1_555
A4 A10 A13 146.90695 1_555 1_555
A4 A10 A16 174.18129 1_555 1_555
A7 A10 A13 111.03990 1_555 1_555
A7 A10 A16 144.91315 1_555 1_555
A7 A13 A16 148.05521 1_555 1_555
A7 A13 A19 179.08914 1_555 1_555
A10 A13 A16 113.54595 1_555 1_555
A10 A13 A19 144.69260 1_555 1_555
A10 A16 A19 148.23392 1_555 1_555
A10 A16 A22 177.20332 1_555 1_555
A13 A16 A19 115.85319 1_555 1_555
A13 A16 A22 150.03575 1_555 1_555
A13 A19 A22 146.43620 1_555 1_555
A13 A19 A25 176.67351 1_555 1_555
A16 A19 A22 113.58406 1_555 1_555
A16 A19 A25 146.60786 1_555 1_555
A16 A22 A25 144.30551 1_555 1_555
A16 A22 A28 179.53860 1_555 1_555
A19 A22 A25 112.23539 1_555 1_555
A19 A22 A28 147.93843 1_555 1_555
A19 A25 A28 144.11981 1_555 1_555
A19 A25 A31 178.42107 1_555 1_555
A22 A25 A28 109.60532 1_555 1_555
A22 A25 A31 145.10962 1_555 1_555
A22 A28 A31 144.34828 1_555 1_555
A22 A28 A34 178.91106 1_555 1_555
A25 A28 A31 109.74670 1_555 1_555
A25 A28 A34 144.32013 1_555 1_555
A25 A31 A34 144.83899 1_555 1_555
A25 A31 A37 178.14143 1_555 1_555
A28 A31 A34 110.09574 1_555 1_555
A28 A31 A37 145.20621 1_555 1_555
A28 A34 A37 144.71458 1_555 1_555
A28 A34 A40 178.81799 1_555 1_555
A31 A34 A37 109.51582 1_555 1_555
A31 A34 A40 144.73212 1_555 1_555
A31 A37 A40 144.72774 1_555 1_555
A31 A37 A43 179.92598 1_555 1_555
A34 A37 A40 109.51234 1_555 1_555
A34 A37 A43 144.72462 1_555 1_555
A34 A40 A43 144.70438 1_555 1_555
A34 A40 A46 180.00000 1_555 1_555
A37 A40 A43 109.49234 1_555 1_555
A37 A40 A46 144.72697 1_555 1_555
A37 A43 A46 144.72829 1_555 1_555
A37 A43 A49 178.96107 1_555 1_555
A40 A43 A46 109.49240 1_555 1_555
A40 A43 A49 144.76237 1_555 1_555
A40 A46 A49 144.69972 1_555 1_555
A40 A46 A52 180.00000 1_555 1_555
A43 A46 A49 109.45662 1_555 1_555
A43 A46 A52 144.73145 1_555 1_555
A43 A49 A52 144.72829 1_555 1_555
A46 A49 A52 109.45502 1_555 1_555
Pba B1 Pba 119.72349 1_555 4_565
Pba B1 B2 161.88449 1_555 1_555
Pba B1 B3 131.57941 1_555 1_555
Pba B1 B4 103.99573 1_555 1_555
Pba B1 B2 77.38647 4_565 1_555
Pba B1 B3 106.51580 4_565 1_555
Pba B1 B4 130.19600 4_565 1_555
B2 B1 B4 63.75752 1_555 1_555
B1 B2 B4 64.25488 1_555 1_555
B1 B3 B2 110.46126 1_555 1_555
B1 B3 B4 127.98496 1_555 1_555
B1 B3 B7 157.82472 1_555 1_555
B2 B3 B4 121.02466 1_555 1_555
B2 B3 B7 90.79337 1_555 1_555
B1 B4 B2 51.98761 1_555 1_555
B1 B4 B7 139.27266 1_555 1_555
B1 B4 B10 166.44038 1_555 1_555
B2 B4 B7 91.16353 1_555 1_555
B2 B4 B10 123.17395 1_555 1_555
B3 B4 B7 116.74621 1_555 1_555
B3 B4 B10 148.50760 1_555 1_555
B3 B7 B10 144.30025 1_555 1_555
B3 B7 B13 175.46707 1_555 1_555
B4 B7 B10 114.46407 1_555 1_555
B4 B7 B13 149.31728 1_555 1_555
B4 B10 B13 143.46124 1_555 1_555
B4 B10 B16 178.51852 1_555 1_555
B7 B10 B13 110.10405 1_555 1_555
B7 B10 B16 146.11800 1_555 1_555
B7 B13 B16 145.28311 1_555 1_555
B7 B13 B19 177.20361 1_555 1_555
B10 B13 B16 110.27016 1_555 1_555
B10 B13 B19 146.36884 1_555 1_555
B10 B16 B19 140.12932 1_555 1_555
B10 B16 B22 175.64432 1_555 1_555
B13 B16 B19 106.49681 1_555 1_555
B13 B16 B22 143.13670 1_555 1_555
B13 B19 B22 143.90601 1_555 1_555
B13 B19 B25 178.38893 1_555 1_555
B16 B19 B22 106.62747 1_555 1_555
B16 B19 B25 141.70644 1_555 1_555
B16 B22 B25 147.40550 1_555 1_555
B16 B22 B28 178.53902 1_555 1_555
B19 B22 B25 110.70451 1_555 1_555
B19 B22 B28 143.07234 1_555 1_555
B19 B25 B28 146.44873 1_555 1_555
B19 B25 B31 176.74323 1_555 1_555
B22 B25 B28 112.30004 1_555 1_555
B22 B25 B31 148.78766 1_555 1_555
B22 B28 B31 144.92867 1_555 1_555
B22 B28 B34 179.46404 1_555 1_555
B25 B28 B31 109.65836 1_555 1_555
B25 B28 B34 144.21146 1_555 1_555
B25 B31 B34 143.95126 1_555 1_555
B25 B31 B37 177.98831 1_555 1_555
B28 B31 B34 110.10339 1_555 1_555
B28 B31 B37 145.23032 1_555 1_555
B28 B34 B37 144.70436 1_555 1_555
B28 B34 B40 178.87048 1_555 1_555
B31 B34 B37 109.48735 1_555 1_555
B31 B34 B40 144.72050 1_555 1_555
B31 B37 B40 144.73701 1_555 1_555
B31 B37 B43 179.97203 1_555 1_555
B34 B37 B40 109.50422 1_555 1_555
B34 B37 B43 144.70807 1_555 1_555
B34 B40 B43 144.71068 1_555 1_555
B34 B40 B46 179.95154 1_555 1_555
B37 B40 B43 109.50746 1_555 1_555
B37 B40 B46 144.73694 1_555 1_555
B37 B43 B46 144.73260 1_555 1_555
B37 B43 B49 178.96184 1_555 1_555
B40 B43 B46 109.50330 1_555 1_555
B40 B43 B49 144.76830 1_555 1_555
B40 B46 B49 144.70259 1_555 1_555
B40 B46 B52 180.00000 1_555 1_555
B43 B46 B49 109.46517 1_555 1_555
B43 B46 B52 144.73575 1_555 1_555
B43 B49 B52 144.71333 1_555 1_555
B46 B49 B52 109.44372 1_555 1_555

loop_
_geom_bond_atom_site_label_1
_geom_bond_atom_site_label_2
_geom_bond_distance
_geom_bond_site_symmetry_2
Pba A1 2.64620 1_555
Pba A1 2.56391 4_574
Pba A2 2.70675 4_564
Pba B1 2.59943 1_555
Pba B1 2.70225 4_564
A1 Pba 2.64620 1_555
A1 Pba 2.56391 4_575
A1 A2 2.00999 1_555
A1 A3 1.27046 1_555
A1 A4 2.37659 1_555
A2 Pba 2.70675 4_565
A2 A1 2.00999 1_555
A2 A3 1.04176 1_555
A2 A4 2.16076 1_555
A2 A7 2.70939 1_555
A3 A1 1.27046 1_555
A3 A2 1.04176 1_555
A3 A4 1.47620 1_555
A3 A7 2.60257 1_555
A4 A1 2.37659 1_555
A4 A2 2.16076 1_555
A4 A3 1.47620 1_555
A4 A7 1.57666 1_555
A4 A10 2.50760 1_555
A7 A2 2.70939 1_555
A7 A3 2.60257 1_555
A7 A4 1.57666 1_555
A7 A10 1.49052 1_555
A7 A13 2.45138 1_555
A10 A4 2.50760 1_555
A10 A7 1.49052 1_555
A10 A13 1.48328 1_555
A10 A16 2.52943 1_555
A13 A7 2.45138 1_555
A13 A10 1.48328 1_555
A13 A16 1.54029 1_555
A13 A19 2.55356 1_555
A16 A10 2.52943 1_555
A16 A13 1.54029 1_555
A16 A19 1.47293 1_555
A16 A22 2.53278 1_555
A19 A13 2.55356 1_555
A19 A16 1.47293 1_555
A19 A22 1.55376 1_555
A19 A25 2.53317 1_555
A22 A16 2.53278 1_555
A22 A19 1.55376 1_555
A22 A25 1.49734 1_555
A22 A28 2.48382 1_555
A25 A19 2.53317 1_555
A25 A22 1.49734 1_555
A25 A28 1.54203 1_555
A25 A31 2.54641 1_555
A28 A22 2.48382 1_555
A28 A25 1.54203 1_555
A28 A31 1.57132 1_555
A28 A34 2.55199 1_555
A31 A25 2.54641 1_555
A31 A28 1.57132 1_555
A31 A34 1.54220 1_555
A31 A37 2.51892 1_555
A34 A28 2.55199 1_555
A34 A31 1.54220 1_555
A34 A37 1.54198 1_555
A34 A40 2.51881 1_555
A37 A31 2.51892 1_555
A37 A34 1.54198 1_555
A37 A40 1.54214 1_555
A37 A43 2.51789 1_555
A40 A34 2.51881 1_555
A40 A37 1.54214 1_555
A40 A43 1.54124 1_555
A40 A46 2.51782 1_555
A43 A37 2.51789 1_555
A43 A40 1.54124 1_555
A43 A46 1.54205 1_555
A43 A49 2.51782 1_555
A46 A40 2.51782 1_555
A46 A43 1.54205 1_555
A46 A49 1.54192 1_555
A46 A52 2.51784 1_555
A49 A43 2.51782 1_555
A49 A46 1.54192 1_555
A49 A52 1.54210 1_555
A52 A46 2.51784 1_555
A52 A49 1.54210 1_555
B1 Pba 2.59943 1_555
B1 Pba 2.70225 4_565
B1 B2 2.11098 1_555
B1 B3 1.24645 1_555
B1 B4 2.41337 1_555
B2 B1 2.11098 1_555
B2 B3 1.32282 1_555
B2 B4 2.40317 1_555
B3 B1 1.24645 1_555
B3 B2 1.32282 1_555
B3 B4 1.43723 1_555
B3 B7 2.55322 1_555
B4 B1 2.41337 1_555
B4 B2 2.40317 1_555
B4 B3 1.43723 1_555
B4 B7 1.56038 1_555
B4 B10 2.58160 1_555
B7 B3 2.55322 1_555
B7 B4 1.56038 1_555
B7 B10 1.50961 1_555
B7 B13 2.47042 1_555
B10 B4 2.58160 1_555
B10 B7 1.50961 1_555
B10 B13 1.50430 1_555
B10 B16 2.54263 1_555
B13 B7 2.47042 1_555
B13 B10 1.50430 1_555
B13 B16 1.59395 1_555
B13 B19 2.52141 1_555
B16 B10 2.54263 1_555
B16 B13 1.59395 1_555
B16 B19 1.55280 1_555
B16 B22 2.48957 1_555
B19 B13 2.52141 1_555
B19 B16 1.55280 1_555
B19 B22 1.55172 1_555
B19 B25 2.58128 1_555
B22 B16 2.48957 1_555
B22 B19 1.55172 1_555
B22 B25 1.58590 1_555
B22 B28 2.54094 1_555
B25 B19 2.58128 1_555
B25 B22 1.58590 1_555
B25 B28 1.47269 1_555
B25 B31 2.48964 1_555
B28 B22 2.54094 1_555
B28 B25 1.47269 1_555
B28 B31 1.57217 1_555
B28 B34 2.55245 1_555
B31 B25 2.48964 1_555
B31 B28 1.57217 1_555
B31 B34 1.54176 1_555
B31 B37 2.51754 1_555
B34 B28 2.55245 1_555
B34 B31 1.54176 1_555
B34 B37 1.54129 1_555
B34 B40 2.51835 1_555
B37 B31 2.51754 1_555
B37 B34 1.54129 1_555
B37 B40 1.54243 1_555
B37 B43 2.51854 1_555
B40 B34 2.51835 1_555
B40 B37 1.54243 1_555
B40 B43 1.54146 1_555
B40 B46 2.51836 1_555
B43 B37 2.51854 1_555
B43 B40 1.54146 1_555
B43 B46 1.54228 1_555
B43 B49 2.51830 1_555
B46 B40 2.51836 1_555
B46 B43 1.54228 1_555
B46 B49 1.54211 1_555
B46 B52 2.51736 1_555
B49 B43 2.51830 1_555
B49 B46 1.54211 1_555
B49 B52 1.54154 1_555
B52 B46 2.51736 1_555
B52 B49 1.54154 1_555
